data_8102768
loop_
_publ_author_name
'Chong-Zhen Mei'
'Hai-Hua Li'
'Kai-Hui Li'

_publ_section_title
;
 Crystal structure of
 diaqua[1,2-di(pyridin-4-yl)ethene]-bis[2,2'-oxydibenzoato]dicadmium(II),
 Cd2(H2O)2(C12H10N2)(C14H8O5)2
;
_journal_issue 3
_journal_name_full 'Zeitschrift f\"ur Kristallographie - New Crystal Structures'
_journal_page_first 519
_journal_volume 225
_journal_year 2010
_chemical_formula_moiety 'C20 H15 Cd N O6'
_chemical_formula_sum 'C20 H15 Cd N O6'
_chemical_formula_weight 477.73
_space_group_IT_number 2
_symmetry_cell_setting triclinic
_symmetry_space_group_name_Hall '-P 1'
_symmetry_space_group_name_H-M 'P -1'
_atom_sites_solution_hydrogens geom
_atom_sites_solution_primary direct
_atom_sites_solution_secondary difmap
_audit_creation_method SHELXL-97
_cell_angle_alpha 87.707(2)
_cell_angle_beta 73.272(2)
_cell_angle_gamma 69.644(2)
_cell_formula_units_Z 2
_cell_length_a 9.4246(12)
_cell_length_b 9.7442(12)
_cell_length_c 10.8537(13)
_cell_measurement_reflns_used 4969
_cell_measurement_temperature 296(2)
_cell_measurement_theta_max 28.34
_cell_measurement_theta_min 2.23
_cell_volume 892.95(19)
_computing_cell_refinement 'APEX 2'
_computing_data_collection 'APEX 2 (Bruker, 2009)[6]'
_computing_data_reduction 'SAINT (Bruker, 2009)[6]'
_computing_molecular_graphics 'SHELXTL (Bruker, 2009)[6]'
_computing_publication_material SHELXTL
_computing_structure_refinement 'SHELXL-97 (Sheldrick, 2008)[7]'
_computing_structure_solution 'SHELXS-97 (Sheldrick, 2008)[7]'
_diffrn_ambient_temperature 296(2)
_diffrn_measured_fraction_theta_full 0.977
_diffrn_measured_fraction_theta_max 0.977
_diffrn_measurement_device_type 'Bruker Smart APEX II CCD area detector'
_diffrn_measurement_method 'phi and omega scans'
_diffrn_radiation_monochromator graphite
_diffrn_radiation_source 'fine-focus sealed tube'
_diffrn_radiation_type MoK\a
_diffrn_radiation_wavelength 0.71073
_diffrn_reflns_av_R_equivalents 0.0140
_diffrn_reflns_av_sigmaI/netI 0.0295
_diffrn_reflns_limit_h_max 11
_diffrn_reflns_limit_h_min -11
_diffrn_reflns_limit_k_max 11
_diffrn_reflns_limit_k_min -11
_diffrn_reflns_limit_l_max 8
_diffrn_reflns_limit_l_min -12
_diffrn_reflns_number 4474
_diffrn_reflns_theta_full 25.00
_diffrn_reflns_theta_max 25.00
_diffrn_reflns_theta_min 1.96
_exptl_absorpt_coefficient_mu 1.262
_exptl_absorpt_correction_T_max 0.8141
_exptl_absorpt_correction_T_min 0.7687
_exptl_absorpt_correction_type multi-scan
_exptl_absorpt_process_details 'SADABS (Bruker, 2009)'
_exptl_crystal_colour blue
_exptl_crystal_density_diffrn 1.777
_exptl_crystal_density_method 'not measured'
_exptl_crystal_description block
_exptl_crystal_F_000 476
_exptl_crystal_size_max 0.22
_exptl_crystal_size_mid 0.18
_exptl_crystal_size_min 0.17
_refine_diff_density_max 0.264
_refine_diff_density_min -0.542
_refine_diff_density_rms 0.074
_refine_ls_extinction_method none
_refine_ls_goodness_of_fit_ref 1.152
_refine_ls_hydrogen_treatment constr
_refine_ls_matrix_type full
_refine_ls_number_parameters 253
_refine_ls_number_reflns 3068
_refine_ls_number_restraints 0
_refine_ls_restrained_S_all 1.152
_refine_ls_R_factor_all 0.0212
_refine_ls_R_factor_gt 0.0209
_refine_ls_shift/su_max 0.002
_refine_ls_shift/su_mean 0.000
_refine_ls_structure_factor_coef Fsqd
_refine_ls_weighting_details 'calc w=1/[\s^2^(Fo^2^)+(0.0237P)^2^+0.3685P] where P=(Fo^2^+2Fc^2^)/3'
_refine_ls_weighting_scheme calc
_refine_ls_wR_factor_gt 0.0571
_refine_ls_wR_factor_ref 0.0574
_reflns_number_gt 3013
_reflns_number_total 3068
_reflns_threshold_expression >2sigma(I)
_cod_data_source_file 1267-3065.cff
_cod_data_source_block wan16m
_cod_database_code 8102768

loop_
_symmetry_equiv_pos_as_xyz
'x, y, z'
'-x, -y, -z'

loop_
_atom_site_label
_atom_site_type_symbol
_atom_site_fract_x
_atom_site_fract_y
_atom_site_fract_z
_atom_site_U_iso_or_equiv
_atom_site_adp_type
_atom_site_occupancy
_atom_site_symmetry_multiplicity
_atom_site_calc_flag
_atom_site_refinement_flags
_atom_site_disorder_assembly
_atom_site_disorder_group
Cd1 Cd 0.649501(16) 0.575474(15) 0.155545(14) 0.03165(7) Uani 1 1 d . . .
N1 N 0.5910(2) 0.3829(2) 0.25613(18) 0.0354(4) Uani 1 1 d . . .
O1 O 0.4977(2) 0.81325(19) 0.1423(2) 0.0563(5) Uani 1 1 d . . .
O2 O 0.3876(2) 0.65566(17) 0.12533(18) 0.0431(4) Uani 1 1 d . . .
O3 O 0.05639(19) 0.78266(17) 0.20115(15) 0.0385(4) Uani 1 1 d . . .
O4 O -0.0902(2) 0.5879(2) 0.16731(15) 0.0430(4) Uani 1 1 d . . .
O5 O -0.3033(2) 0.6378(2) 0.33055(17) 0.0482(4) Uani 1 1 d . . .
O1W O 0.77300(19) 0.49025(19) -0.04587(16) 0.0429(4) Uani 1 1 d . . .
H1WA H 0.7280 0.4516 -0.0844 0.051 Uiso 1 1 d R . .
H1WB H 0.8724 0.4498 -0.0790 0.051 Uiso 1 1 d R . .
C1 C 0.6190(3) 0.3468(3) 0.3692(2) 0.0390(5) Uani 1 1 d . . .
H1A H 0.6581 0.4043 0.4069 0.047 Uiso 1 1 calc R . .
C2 C 0.5930(3) 0.2296(3) 0.4321(2) 0.0382(5) Uani 1 1 d . . .
H2A H 0.6131 0.2095 0.5112 0.046 Uiso 1 1 calc R . .
C3 C 0.5366(3) 0.1405(3) 0.3778(2) 0.0365(5) Uani 1 1 d . . .
C4 C 0.5088(3) 0.1775(3) 0.2609(2) 0.0435(5) Uani 1 1 d . . .
H4A H 0.4723 0.1205 0.2200 0.052 Uiso 1 1 calc R . .
C5 C 0.5352(3) 0.2988(3) 0.2048(2) 0.0433(5) Uani 1 1 d . . .
H5A H 0.5129 0.3232 0.1270 0.052 Uiso 1 1 calc R . .
C6 C 0.5044(3) 0.0142(3) 0.4393(2) 0.0412(5) Uani 1 1 d . . .
H6 H 0.4889 -0.0513 0.3891 0.049 Uiso 1 1 calc . . .
C7 C 0.3824(3) 0.7850(2) 0.1314(2) 0.0332(4) Uani 1 1 d . . .
C8 C 0.2393(3) 0.9115(2) 0.1257(2) 0.0312(4) Uani 1 1 d . . .
C9 C 0.2594(3) 1.0418(3) 0.0797(2) 0.0398(5) Uani 1 1 d . . .
H9A H 0.3607 1.0462 0.0534 0.048 Uiso 1 1 calc R . .
C10 C 0.1343(3) 1.1625(3) 0.0725(2) 0.0465(6) Uani 1 1 d . . .
H10A H 0.1508 1.2473 0.0401 0.056 Uiso 1 1 calc R . .
C11 C -0.0164(3) 1.1583(3) 0.1132(2) 0.0478(6) Uani 1 1 d . . .
H11A H -0.1021 1.2407 0.1092 0.057 Uiso 1 1 calc R . .
C12 C -0.0407(3) 1.0328(3) 0.1598(2) 0.0420(5) Uani 1 1 d . . .
H12A H -0.1428 1.0306 0.1882 0.050 Uiso 1 1 calc R . .
C13 C 0.0866(3) 0.9097(2) 0.1645(2) 0.0317(4) Uani 1 1 d . . .
C14 C 0.0084(2) 0.7619(2) 0.3305(2) 0.0325(4) Uani 1 1 d . . .
C15 C 0.0590(3) 0.8166(3) 0.4185(2) 0.0425(5) Uani 1 1 d . . .
H15A H 0.1255 0.8705 0.3914 0.051 Uiso 1 1 calc R . .
C16 C 0.0103(3) 0.7909(3) 0.5468(3) 0.0486(6) Uani 1 1 d . . .
H16A H 0.0442 0.8276 0.6064 0.058 Uiso 1 1 calc R . .
C17 C -0.0880(3) 0.7114(3) 0.5877(2) 0.0475(6) Uani 1 1 d . . .
H17A H -0.1183 0.6923 0.6741 0.057 Uiso 1 1 calc R . .
C18 C -0.1411(3) 0.6603(3) 0.5003(2) 0.0407(5) Uani 1 1 d . . .
H18A H -0.2102 0.6092 0.5286 0.049 Uiso 1 1 calc R . .
C19 C -0.0929(2) 0.6838(2) 0.3697(2) 0.0314(4) Uani 1 1 d . . .
C20 C -0.1630(3) 0.6326(2) 0.2815(2) 0.0318(4) Uani 1 1 d . . .

loop_
_atom_site_aniso_label
_atom_site_aniso_U_11
_atom_site_aniso_U_22
_atom_site_aniso_U_33
_atom_site_aniso_U_23
_atom_site_aniso_U_13
_atom_site_aniso_U_12
Cd1 0.02988(11) 0.02917(11) 0.03647(11) 0.00341(7) -0.01010(7) -0.01089(7)
N1 0.0343(9) 0.0369(10) 0.0362(10) 0.0080(8) -0.0100(8) -0.0147(8)
O1 0.0343(9) 0.0385(9) 0.1032(16) 0.0068(10) -0.0305(10) -0.0130(7)
O2 0.0401(9) 0.0300(8) 0.0641(11) 0.0045(7) -0.0248(8) -0.0107(7)
O3 0.0445(9) 0.0443(9) 0.0315(8) -0.0034(7) -0.0041(7) -0.0266(7)
O4 0.0426(9) 0.0582(10) 0.0346(9) -0.0037(7) -0.0093(7) -0.0263(8)
O5 0.0370(9) 0.0648(11) 0.0486(10) -0.0057(8) -0.0074(8) -0.0281(8)
O1W 0.0339(8) 0.0501(10) 0.0438(9) -0.0142(7) -0.0055(7) -0.0164(7)
C1 0.0405(12) 0.0416(12) 0.0410(12) 0.0058(10) -0.0149(10) -0.0195(10)
C2 0.0395(12) 0.0432(13) 0.0352(11) 0.0096(9) -0.0126(10) -0.0179(10)
C3 0.0341(11) 0.0359(11) 0.0360(11) 0.0046(9) -0.0045(9) -0.0131(9)
C4 0.0524(14) 0.0491(14) 0.0390(12) 0.0059(10) -0.0155(11) -0.0285(12)
C5 0.0521(14) 0.0506(14) 0.0373(12) 0.0138(10) -0.0188(11) -0.0268(12)
C6 0.0460(13) 0.0381(12) 0.0409(12) 0.0047(10) -0.0087(10) -0.0198(10)
C7 0.0299(11) 0.0350(11) 0.0346(11) 0.0030(9) -0.0102(9) -0.0108(9)
C8 0.0309(11) 0.0309(11) 0.0323(10) 0.0019(8) -0.0100(9) -0.0107(9)
C9 0.0379(12) 0.0381(12) 0.0432(13) 0.0051(10) -0.0088(10) -0.0159(10)
C10 0.0567(15) 0.0332(12) 0.0426(13) 0.0078(10) -0.0119(11) -0.0103(11)
C11 0.0461(14) 0.0397(13) 0.0454(13) -0.0030(10) -0.0175(11) 0.0037(11)
C12 0.0286(11) 0.0526(14) 0.0382(12) -0.0083(10) -0.0084(9) -0.0062(10)
C13 0.0322(11) 0.0349(11) 0.0291(10) -0.0031(8) -0.0084(8) -0.0130(9)
C14 0.0288(10) 0.0324(11) 0.0345(11) -0.0025(8) -0.0090(9) -0.0084(8)
C15 0.0431(13) 0.0474(13) 0.0434(13) -0.0026(10) -0.0165(11) -0.0200(11)
C16 0.0560(15) 0.0526(15) 0.0437(14) -0.0035(11) -0.0256(12) -0.0170(12)
C17 0.0580(16) 0.0514(14) 0.0315(12) 0.0041(10) -0.0161(11) -0.0153(12)
C18 0.0438(13) 0.0411(12) 0.0371(12) 0.0060(10) -0.0106(10) -0.0163(10)
C19 0.0286(10) 0.0314(10) 0.0327(11) -0.0006(8) -0.0092(8) -0.0082(8)
C20 0.0342(11) 0.0286(10) 0.0368(11) 0.0059(8) -0.0126(9) -0.0145(9)

loop_
_atom_type_symbol
_atom_type_description
_atom_type_scat_dispersion_real
_atom_type_scat_dispersion_imag
_atom_type_scat_source
C C 0.0033 0.0016 'International Tables Vol C Tables 4.2.6.8 and 6.1.1.4'
H H 0.0000 0.0000 'International Tables Vol C Tables 4.2.6.8 and 6.1.1.4'
Cd Cd -0.8075 1.2024 'International Tables Vol C Tables 4.2.6.8 and 6.1.1.4'
N N 0.0061 0.0033 'International Tables Vol C Tables 4.2.6.8 and 6.1.1.4'
O O 0.0106 0.0060 'International Tables Vol C Tables 4.2.6.8 and 6.1.1.4'

loop_
_geom_angle_atom_site_label_1
_geom_angle_atom_site_label_2
_geom_angle_atom_site_label_3
_geom_angle
_geom_angle_site_symmetry_1
_geom_angle_site_symmetry_3
_geom_angle_publ_flag
O1W Cd1 O5 140.71(6) . 1_655 y
O1W Cd1 O1 104.63(8) . . y
O5 Cd1 O1 90.84(7) 1_655 . y
O1W Cd1 N1 104.17(7) . . y
O5 Cd1 N1 89.96(7) 1_655 . y
O1 Cd1 N1 132.67(7) . . y
O1W Cd1 O2 94.18(6) . . y
O5 Cd1 O2 123.54(6) 1_655 . y
O1 Cd1 O2 54.68(6) . . y
N1 Cd1 O2 86.55(6) . . y
O1W Cd1 O4 86.91(6) . 1_655 y
O5 Cd1 O4 54.01(6) 1_655 1_655 y
O1 Cd1 O4 104.73(6) . 1_655 y
N1 Cd1 O4 113.57(6) . 1_655 y
O2 Cd1 O4 158.98(6) . 1_655 y
O1W Cd1 C20 113.88(6) . 1_655 y
O5 Cd1 C20 27.10(6) 1_655 1_655 y
O1 Cd1 C20 97.39(6) . 1_655 y
N1 Cd1 C20 104.17(6) . 1_655 y
O2 Cd1 C20 145.65(6) . 1_655 y
O4 Cd1 C20 26.98(6) 1_655 1_655 y
C5 N1 C1 117.00(19) . . ?
C5 N1 Cd1 122.91(15) . . ?
C1 N1 Cd1 120.03(15) . . ?
C7 O1 Cd1 95.62(14) . . ?
C7 O2 Cd1 88.70(13) . . ?
C14 O3 C13 118.65(16) . . ?
C20 O4 Cd1 85.07(13) . 1_455 ?
C20 O5 Cd1 99.36(14) . 1_455 ?
Cd1 O1W H1WA 118.0 . . ?
Cd1 O1W H1WB 126.4 . . ?
H1WA O1W H1WB 107.7 . . ?
N1 C1 C2 123.2(2) . . ?
N1 C1 H1A 118.4 . . ?
C2 C1 H1A 118.4 . . ?
C1 C2 C3 119.9(2) . . ?
C1 C2 H2A 120.1 . . ?
C3 C2 H2A 120.1 . . ?
C4 C3 C2 116.8(2) . . ?
C4 C3 C6 119.9(2) . . ?
C2 C3 C6 123.3(2) . . ?
C5 C4 C3 119.8(2) . . ?
C5 C4 H4A 120.1 . . ?
C3 C4 H4A 120.1 . . ?
N1 C5 C4 123.3(2) . . ?
N1 C5 H5A 118.4 . . ?
C4 C5 H5A 118.4 . . ?
C6 C6 C3 125.1(3) 2_656 . ?
C6 C6 H6 117.5 2_656 . ?
C3 C6 H6 117.5 . . ?
O1 C7 O2 120.9(2) . . ?
O1 C7 C8 117.41(19) . . ?
O2 C7 C8 121.68(19) . . ?
C13 C8 C9 117.4(2) . . ?
C13 C8 C7 124.40(19) . . ?
C9 C8 C7 118.2(2) . . ?
C10 C9 C8 121.7(2) . . ?
C10 C9 H9A 119.2 . . ?
C8 C9 H9A 119.2 . . ?
C9 C10 C11 119.7(2) . . ?
C9 C10 H10A 120.1 . . ?
C11 C10 H10A 120.1 . . ?
C12 C11 C10 120.2(2) . . ?
C12 C11 H11A 119.9 . . ?
C10 C11 H11A 119.9 . . ?
C11 C12 C13 120.0(2) . . ?
C11 C12 H12A 120.0 . . ?
C13 C12 H12A 120.0 . . ?
C12 C13 O3 117.3(2) . . ?
C12 C13 C8 121.0(2) . . ?
O3 C13 C8 121.49(19) . . ?
O3 C14 C15 121.5(2) . . ?
O3 C14 C19 117.59(18) . . ?
C15 C14 C19 120.9(2) . . ?
C16 C15 C14 119.5(2) . . ?
C16 C15 H15A 120.3 . . ?
C14 C15 H15A 120.3 . . ?
C17 C16 C15 120.6(2) . . ?
C17 C16 H16A 119.7 . . ?
C15 C16 H16A 119.7 . . ?
C18 C17 C16 119.6(2) . . ?
C18 C17 H17A 120.2 . . ?
C16 C17 H17A 120.2 . . ?
C17 C18 C19 121.0(2) . . ?
C17 C18 H18A 119.5 . . ?
C19 C18 H18A 119.5 . . ?
C14 C19 C18 118.3(2) . . ?
C14 C19 C20 123.7(2) . . ?
C18 C19 C20 117.9(2) . . ?
O4 C20 O5 121.3(2) . . ?
O4 C20 C19 123.33(19) . . ?
O5 C20 C19 115.39(19) . . ?
O4 C20 Cd1 67.95(12) . 1_455 ?
O5 C20 Cd1 53.55(11) . 1_455 ?
C19 C20 Cd1 167.82(15) . 1_455 ?

loop_
_geom_bond_atom_site_label_1
_geom_bond_atom_site_label_2
_geom_bond_distance
_geom_bond_site_symmetry_2
_geom_bond_publ_flag
Cd1 O1W 2.1981(16) . y
Cd1 O5 2.2228(17) 1_655 y
Cd1 O1 2.2851(18) . y
Cd1 N1 2.2862(18) . y
Cd1 O2 2.4321(16) . y
Cd1 O4 2.5366(16) 1_655 y
Cd1 C20 2.727(2) 1_655 y
N1 C5 1.328(3) . ?
N1 C1 1.337(3) . ?
O1 C7 1.247(3) . ?
O2 C7 1.248(3) . ?
O3 C14 1.376(3) . ?
O3 C13 1.383(3) . ?
O4 C20 1.242(3) . ?
O4 Cd1 2.5367(16) 1_455 y
O5 C20 1.259(3) . ?
O5 Cd1 2.2228(17) 1_455 y
O1W H1WA 0.8501 . ?
O1W H1WB 0.8500 . ?
C1 C2 1.367(3) . ?
C1 H1A 0.9300 . ?
C2 C3 1.387(3) . ?
C2 H2A 0.9300 . ?
C3 C4 1.378(3) . ?
C3 C6 1.460(3) . ?
C4 C5 1.375(3) . ?
C4 H4A 0.9300 . ?
C5 H5A 0.9300 . ?
C6 C6 1.320(5) 2_656 ?
C6 H6 0.9300 . ?
C7 C8 1.493(3) . ?
C8 C13 1.384(3) . ?
C8 C9 1.400(3) . ?
C9 C10 1.365(4) . ?
C9 H9A 0.9300 . ?
C10 C11 1.375(4) . ?
C10 H10A 0.9300 . ?
C11 C12 1.371(4) . ?
C11 H11A 0.9300 . ?
C12 C13 1.382(3) . ?
C12 H12A 0.9300 . ?
C14 C15 1.379(3) . ?
C14 C19 1.385(3) . ?
C15 C16 1.378(4) . ?
C15 H15A 0.9300 . ?
C16 C17 1.375(4) . ?
C16 H16A 0.9300 . ?
C17 C18 1.372(4) . ?
C17 H17A 0.9300 . ?
C18 C19 1.394(3) . ?
C18 H18A 0.9300 . ?
C19 C20 1.496(3) . ?
C20 Cd1 2.727(2) 1_455 y

loop_
_geom_hbond_atom_site_label_D
_geom_hbond_atom_site_label_H
_geom_hbond_atom_site_label_A
_geom_hbond_distance_DH
_geom_hbond_distance_HA
_geom_hbond_distance_DA
_geom_hbond_angle_DHA
_geom_hbond_site_symmetry_A
O1W H1WA O2 0.85 1.89 2.721(2) 164.1 2_665
O1W H1WB O4 0.85 1.91 2.736(2) 164.2 2_665

loop_
_geom_torsion_atom_site_label_1
_geom_torsion_atom_site_label_2
_geom_torsion_atom_site_label_3
_geom_torsion_atom_site_label_4
_geom_torsion
_geom_torsion_site_symmetry_1
_geom_torsion_site_symmetry_2
_geom_torsion_site_symmetry_3
_geom_torsion_site_symmetry_4
_geom_torsion_publ_flag
O1W Cd1 N1 C5 -43.3(2) . . . . ?
O5 Cd1 N1 C5 173.78(19) 1_655 . . . ?
O1 Cd1 N1 C5 82.7(2) . . . . ?
O2 Cd1 N1 C5 50.17(19) . . . . ?
O4 Cd1 N1 C5 -136.12(18) 1_655 . . . ?
C20 Cd1 N1 C5 -162.91(19) 1_655 . . . ?
O1W Cd1 N1 C1 133.80(17) . . . . ?
O5 Cd1 N1 C1 -9.15(18) 1_655 . . . ?
O1 Cd1 N1 C1 -100.25(18) . . . . ?
O2 Cd1 N1 C1 -132.76(18) . . . . ?
O4 Cd1 N1 C1 40.96(19) 1_655 . . . ?
C20 Cd1 N1 C1 14.16(18) 1_655 . . . ?
O1W Cd1 O1 C7 86.42(16) . . . . ?
O5 Cd1 O1 C7 -130.08(16) 1_655 . . . ?
N1 Cd1 O1 C7 -39.4(2) . . . . ?
O2 Cd1 O1 C7 1.74(13) . . . . ?
O4 Cd1 O1 C7 177.06(15) 1_655 . . . ?
C20 Cd1 O1 C7 -156.46(15) 1_655 . . . ?
O1W Cd1 O2 C7 -106.72(14) . . . . ?
O5 Cd1 O2 C7 61.64(15) 1_655 . . . ?
O1 Cd1 O2 C7 -1.73(13) . . . . ?
N1 Cd1 O2 C7 149.30(14) . . . . ?
O4 Cd1 O2 C7 -14.4(2) 1_655 . . . ?
C20 Cd1 O2 C7 39.02(19) 1_655 . . . ?
C5 N1 C1 C2 0.0(4) . . . . ?
Cd1 N1 C1 C2 -177.25(18) . . . . ?
N1 C1 C2 C3 0.8(4) . . . . ?
C1 C2 C3 C4 -0.3(4) . . . . ?
C1 C2 C3 C6 -179.4(2) . . . . ?
C2 C3 C4 C5 -0.8(4) . . . . ?
C6 C3 C4 C5 178.3(2) . . . . ?
C1 N1 C5 C4 -1.3(4) . . . . ?
Cd1 N1 C5 C4 175.9(2) . . . . ?
C3 C4 C5 N1 1.7(4) . . . . ?
C4 C3 C6 C6 -165.6(3) . . . 2_656 ?
C2 C3 C6 C6 13.5(5) . . . 2_656 ?
Cd1 O1 C7 O2 -3.2(2) . . . . ?
Cd1 O1 C7 C8 176.91(16) . . . . ?
Cd1 O2 C7 O1 3.0(2) . . . . ?
Cd1 O2 C7 C8 -177.12(19) . . . . ?
O1 C7 C8 C13 -153.0(2) . . . . ?
O2 C7 C8 C13 27.2(3) . . . . ?
O1 C7 C8 C9 26.1(3) . . . . ?
O2 C7 C8 C9 -153.8(2) . . . . ?
C13 C8 C9 C10 -0.4(3) . . . . ?
C7 C8 C9 C10 -179.5(2) . . . . ?
C8 C9 C10 C11 1.2(4) . . . . ?
C9 C10 C11 C12 -0.6(4) . . . . ?
C10 C11 C12 C13 -0.7(4) . . . . ?
C11 C12 C13 O3 -174.2(2) . . . . ?
C11 C12 C13 C8 1.6(3) . . . . ?
C14 O3 C13 C12 -84.9(2) . . . . ?
C14 O3 C13 C8 99.4(2) . . . . ?
C9 C8 C13 C12 -1.0(3) . . . . ?
C7 C8 C13 C12 178.1(2) . . . . ?
C9 C8 C13 O3 174.55(19) . . . . ?
C7 C8 C13 O3 -6.4(3) . . . . ?
C13 O3 C14 C15 -31.7(3) . . . . ?
C13 O3 C14 C19 148.3(2) . . . . ?
O3 C14 C15 C16 -178.8(2) . . . . ?
C19 C14 C15 C16 1.2(4) . . . . ?
C14 C15 C16 C17 0.0(4) . . . . ?
C15 C16 C17 C18 -1.6(4) . . . . ?
C16 C17 C18 C19 2.1(4) . . . . ?
O3 C14 C19 C18 179.2(2) . . . . ?
C15 C14 C19 C18 -0.8(3) . . . . ?
O3 C14 C19 C20 -5.4(3) . . . . ?
C15 C14 C19 C20 174.6(2) . . . . ?
C17 C18 C19 C14 -0.9(4) . . . . ?
C17 C18 C19 C20 -176.5(2) . . . . ?
Cd1 O4 C20 O5 5.0(2) 1_455 . . . ?
Cd1 O4 C20 C19 -174.78(19) 1_455 . . . ?
Cd1 O5 C20 O4 -5.8(2) 1_455 . . . ?
Cd1 O5 C20 C19 174.03(15) 1_455 . . . ?
C14 C19 C20 O4 36.9(3) . . . . ?
C18 C19 C20 O4 -147.7(2) . . . . ?
C14 C19 C20 O5 -142.9(2) . . . . ?
C18 C19 C20 O5 32.5(3) . . . . ?
C14 C19 C20 Cd1 -119.6(7) . . . 1_455 ?
C18 C19 C20 Cd1 55.8(8) . . . 1_455 ?
